data_4309961
loop_
_publ_author_name
'Mohamed M. Ibrahim'
'Jan Seebacher'
'Gunther Steinfeld'
'Heinrich Vahrenkamp'

_publ_section_title
;
Tris(thioimidazolyl)borate-Zinc-Thiolate Complexes for the Modeling of
Biological Thiolate Alkylations
;
_journal_name_full 'Inorganic Chemistry'
_journal_page_first 8531
_journal_page_last 8538
_journal_paper_doi 10.1021/ic0508270
_journal_volume 44
_journal_year 2005
_chemical_formula_sum 'C44 H73 B2 Cl N12 O4 S7 Zn2'
_chemical_formula_weight 1246.37
_space_group_IT_number 2
_symmetry_cell_setting triclinic
_symmetry_space_group_name_Hall '-P 1'
_symmetry_space_group_name_H-M 'P -1'
_atom_sites_solution_hydrogens geom
_atom_sites_solution_primary direct
_atom_sites_solution_secondary difmap
_audit_creation_method SHELXL-97
_cell_angle_alpha 92.114(5)
_cell_angle_beta 101.344(5)
_cell_angle_gamma 91.189(5)
_cell_formula_units_Z 2
_cell_length_a 10.865(3)
_cell_length_b 17.411(5)
_cell_length_c 17.756(5)
_cell_measurement_temperature 454(2)
_cell_volume 3289.7(16)
_computing_structure_refinement 'SHELXL-97 (Sheldrick, 1997)'
_computing_structure_solution 'SHELXS-97 (Sheldrick, 1990)'
_diffrn_ambient_temperature 454(2)
_diffrn_measured_fraction_theta_full 0.935
_diffrn_measured_fraction_theta_max 0.935
_diffrn_radiation_monochromator graphite
_diffrn_radiation_source 'fine-focus sealed tube'
_diffrn_radiation_type MoK\a
_diffrn_radiation_wavelength 0.71073
_diffrn_reflns_av_R_equivalents 0.2705
_diffrn_reflns_av_sigmaI/netI 0.3232
_diffrn_reflns_limit_h_max 14
_diffrn_reflns_limit_h_min -14
_diffrn_reflns_limit_k_max 23
_diffrn_reflns_limit_k_min -23
_diffrn_reflns_limit_l_max 23
_diffrn_reflns_limit_l_min -22
_diffrn_reflns_number 29983
_diffrn_reflns_theta_full 28.36
_diffrn_reflns_theta_max 28.36
_diffrn_reflns_theta_min 1.17
_exptl_absorpt_coefficient_mu 1.037
_exptl_absorpt_correction_type SADABS
_exptl_crystal_colour colorless
_exptl_crystal_density_diffrn 1.258
_exptl_crystal_density_method 'not measured'
_exptl_crystal_description needle
_exptl_crystal_F_000 1304
_exptl_crystal_size_max 0.39
_exptl_crystal_size_mid 0.34
_exptl_crystal_size_min 0.11
_refine_diff_density_max 2.496
_refine_diff_density_min -1.081
_refine_diff_density_rms 0.253
_refine_ls_extinction_method none
_refine_ls_goodness_of_fit_ref 1.058
_refine_ls_hydrogen_treatment mixed
_refine_ls_matrix_type full
_refine_ls_number_parameters 625
_refine_ls_number_reflns 15390
_refine_ls_number_restraints 0
_refine_ls_restrained_S_all 1.058
_refine_ls_R_factor_all 0.2725
_refine_ls_R_factor_gt 0.1451
_refine_ls_shift/su_max 0.007
_refine_ls_shift/su_mean 0.000
_refine_ls_structure_factor_coef Fsqd
_refine_ls_weighting_details 'calc w=1/[\s^2^(Fo^2^)+(0.2000P)^2^+0.0000P] where P=(Fo^2^+2Fc^2^)/3'
_refine_ls_weighting_scheme calc
_refine_ls_wR_factor_gt 0.3478
_refine_ls_wR_factor_ref 0.4519
_reflns_number_gt 5559
_reflns_number_total 15390
_reflns_threshold_expression >2sigma(I)
_cod_data_source_file ic0508270si20050523_114753_09.cif
_cod_data_source_block seebim
_cod_depositor_comments
;
The following automatic conversions were performed:
'_geom_angle_publ_flag' value 'Y' changed to 'y' according to
'/home/saulius/struct/CIF-dictionaries/cif_core.dic' dictionary named
'cif_core.dic' version 2.4.1 from 2010-06-29 (136
times).

'_geom_bond_publ_flag' value 'Y' changed to 'y' according to
'/home/saulius/struct/CIF-dictionaries/cif_core.dic' dictionary named
'cif_core.dic' version 2.4.1 from 2010-06-29 (80 times).

Automatic conversion script
Id: cif_fix_enum 1527 2010-12-29 10:47:43Z saulius 

The following automatic conversions were performed:

'_chemical_melting_point' value 'Y' was changed to '?' - the value is
undefined or not given.

Automatic conversion script
Id: cif_fix_values 1646 2011-03-28 12:23:43Z adriana 
;
_cod_original_cell_volume 3289.7(15)
_cod_database_code 4309961

loop_
_symmetry_equiv_pos_as_xyz
'x, y, z'
'-x, -y, -z'

loop_
_atom_site_label
_atom_site_type_symbol
_atom_site_fract_x
_atom_site_fract_y
_atom_site_fract_z
_atom_site_U_iso_or_equiv
_atom_site_adp_type
_atom_site_occupancy
_atom_site_symmetry_multiplicity
_atom_site_calc_flag
_atom_site_refinement_flags
_atom_site_disorder_assembly
_atom_site_disorder_group
Zn1 Zn 1.26013(13) -0.24755(8) -0.33453(8) 0.0338(4) Uani 1 1 d . . .
Zn2 Zn 1.21882(12) -0.03342(8) -0.26369(7) 0.0296(4) Uani 1 1 d . . .
S1 S 1.2601(3) -0.31699(19) -0.22480(19) 0.0413(8) Uani 1 1 d . . .
S2 S 1.1362(3) -0.32483(17) -0.43484(17) 0.0347(7) Uani 1 1 d . . .
S3 S 1.4722(3) -0.24294(18) -0.34566(18) 0.0381(7) Uani 1 1 d . . .
S4 S 1.0676(3) -0.02086(19) -0.18635(17) 0.0356(7) Uani 1 1 d . . .
S5 S 1.4126(3) -0.05961(17) -0.18588(18) 0.0333(7) Uani 1 1 d . . .
S6 S 1.2429(3) 0.08812(17) -0.31278(17) 0.0314(7) Uani 1 1 d . . .
S7 S 1.1732(3) -0.12788(17) -0.36134(18) 0.0332(7) Uani 1 1 d . . .
N1 N 1.4435(9) -0.4046(6) -0.2692(6) 0.040(3) Uani 1 1 d . . .
N2 N 1.4936(12) -0.3572(7) -0.1508(7) 0.053(3) Uani 1 1 d . . .
N3 N 1.2364(10) -0.4495(6) -0.3578(6) 0.041(3) Uani 1 1 d . . .
N4 N 1.0322(11) -0.4462(6) -0.3686(6) 0.043(3) Uani 1 1 d . . .
N5 N 1.4187(10) -0.3852(6) -0.4154(6) 0.041(3) Uani 1 1 d . . .
N6 N 1.4665(10) -0.2991(6) -0.4946(6) 0.037(2) Uani 1 1 d . . .
B1 B 1.3809(9) -0.4337(5) -0.3513(5) 0.048(4) Uani 1 1 d . . .
H1 H 1.4159 -0.4843 -0.3579 0.058 Uiso 1 1 calc R . .
C1 C 1.4052(9) -0.3600(5) -0.2147(5) 0.040(3) Uani 1 1 d R . .
C2 C 1.5581(9) -0.4323(5) -0.2364(5) 0.068(5) Uani 1 1 d R . .
H2A H 1.6041 -0.4667 -0.2602 0.082 Uiso 1 1 calc R . .
C3 C 1.5934(17) -0.4025(10) -0.1654(9) 0.072(5) Uani 1 1 d . . .
H3A H 1.6690 -0.4099 -0.1318 0.086 Uiso 1 1 calc R . .
C4 C 1.4912(18) -0.3150(10) -0.0758(8) 0.064(5) Uani 1 1 d . . .
C5 C 1.623(2) -0.3248(12) -0.0204(11) 0.107(8) Uani 1 1 d . . .
H5A H 1.6352 -0.3781 -0.0101 0.160 Uiso 1 1 calc R . .
H5B H 1.6259 -0.2958 0.0269 0.160 Uiso 1 1 calc R . .
H5C H 1.6891 -0.3062 -0.0447 0.160 Uiso 1 1 calc R . .
C6 C 1.390(2) -0.3479(11) -0.0390(10) 0.089(7) Uani 1 1 d . . .
H6A H 1.3100 -0.3425 -0.0721 0.134 Uiso 1 1 calc R . .
H6B H 1.3914 -0.3209 0.0093 0.134 Uiso 1 1 calc R . .
H6C H 1.4046 -0.4014 -0.0305 0.134 Uiso 1 1 calc R . .
C7 C 1.486(2) -0.2290(10) -0.0888(10) 0.082(6) Uani 1 1 d . . .
H7A H 1.4065 -0.2177 -0.1204 0.123 Uiso 1 1 calc R . .
H7B H 1.5525 -0.2138 -0.1139 0.123 Uiso 1 1 calc R . .
H7C H 1.4951 -0.2012 -0.0402 0.123 Uiso 1 1 calc R . .
C8 C 1.1325(12) -0.4095(7) -0.3864(6) 0.032(3) Uani 1 1 d . . .
C9 C 1.1968(15) -0.5124(8) -0.3236(9) 0.052(4) Uani 1 1 d . . .
H9A H 1.2474 -0.5514 -0.3017 0.062 Uiso 1 1 calc R . .
C10 C 1.0758(14) -0.5081(8) -0.3272(9) 0.050(4) Uani 1 1 d . . .
H10A H 1.0270 -0.5418 -0.3051 0.060 Uiso 1 1 calc R . .
C11 C 0.8963(15) -0.4230(7) -0.3864(9) 0.051(4) Uani 1 1 d . . .
C12 C 0.8854(17) -0.3469(9) -0.3439(11) 0.069(5) Uani 1 1 d . . .
H12A H 0.9115 -0.3527 -0.2896 0.103 Uiso 1 1 calc R . .
H12B H 0.7998 -0.3312 -0.3550 0.103 Uiso 1 1 calc R . .
H12C H 0.9381 -0.3086 -0.3604 0.103 Uiso 1 1 calc R . .
C13 C 0.8156(16) -0.4819(9) -0.3576(9) 0.062(4) Uani 1 1 d . . .
H13A H 0.8405 -0.4840 -0.3028 0.093 Uiso 1 1 calc R . .
H13B H 0.8255 -0.5314 -0.3811 0.093 Uiso 1 1 calc R . .
H13C H 0.7292 -0.4679 -0.3706 0.093 Uiso 1 1 calc R . .
C14 C 0.8552(14) -0.4197(8) -0.4737(9) 0.053(4) Uani 1 1 d . . .
H14A H 0.7687 -0.4059 -0.4862 0.080 Uiso 1 1 calc R . .
H14B H 0.8651 -0.4691 -0.4973 0.080 Uiso 1 1 calc R . .
H14C H 0.9061 -0.3819 -0.4924 0.080 Uiso 1 1 calc R . .
C15 C 1.4484(12) -0.3110(7) -0.4200(8) 0.041(3) Uani 1 1 d . . .
C16 C 1.4108(13) -0.4216(8) -0.4900(8) 0.045(3) Uani 1 1 d . . .
H16A H 1.3899 -0.4729 -0.5037 0.054 Uiso 1 1 calc R . .
C17 C 1.4392(13) -0.3677(8) -0.5359(8) 0.047(3) Uani 1 1 d . . .
H17A H 1.4403 -0.3754 -0.5878 0.057 Uiso 1 1 calc R . .
C18 C 1.5049(13) -0.2267(8) -0.5241(8) 0.045(3) Uani 1 1 d . . .
C19 C 1.4082(13) -0.1671(8) -0.5191(9) 0.050(4) Uani 1 1 d . . .
H19A H 1.4021 -0.1581 -0.4663 0.075 Uiso 1 1 calc R . .
H19B H 1.3283 -0.1852 -0.5482 0.075 Uiso 1 1 calc R . .
H19C H 1.4326 -0.1201 -0.5394 0.075 Uiso 1 1 calc R . .
C20 C 1.6381(13) -0.1998(9) -0.4809(8) 0.053(4) Uani 1 1 d . . .
H20A H 1.6368 -0.1894 -0.4276 0.079 Uiso 1 1 calc R . .
H20B H 1.6633 -0.1540 -0.5030 0.079 Uiso 1 1 calc R . .
H20C H 1.6965 -0.2395 -0.4855 0.079 Uiso 1 1 calc R . .
C21 C 1.5135(13) -0.2415(10) -0.6106(8) 0.053(4) Uani 1 1 d . . .
H21A H 1.4330 -0.2592 -0.6394 0.079 Uiso 1 1 calc R . .
H21B H 1.5747 -0.2797 -0.6143 0.079 Uiso 1 1 calc R . .
H21C H 1.5379 -0.1945 -0.6311 0.079 Uiso 1 1 calc R . .
B2 B 1.3108(4) 0.1067(2) -0.1155(2) 0.033(3) Uani 1 1 d . . .
H2 H 1.3366 0.1451 -0.0732 0.040 Uiso 1 1 calc R . .
N7 N 1.2659(4) 0.0362(2) -0.0771(2) 0.035(2) Uani 1 1 d R . .
N8 N 1.1812(4) -0.0698(2) -0.0449(2) 0.038(2) Uani 1 1 d R . .
N9 N 1.4275(4) 0.0952(2) -0.1490(2) 0.032(2) Uani 1 1 d R . .
N10 N 1.5694(4) 0.0576(2) -0.2122(2) 0.033(2) Uani 1 1 d R . .
N11 N 1.2027(4) 0.1451(2) -0.1719(2) 0.033(2) Uani 1 1 d R . .
N12 N 1.0754(4) 0.1912(2) -0.2705(2) 0.033(2) Uani 1 1 d R . .
C22 C 1.1748(11) -0.0187(7) -0.0997(6) 0.031(3) Uani 1 1 d . . .
C23 C 1.3332(11) 0.0167(8) -0.0045(6) 0.038(3) Uani 1 1 d . . .
H23A H 1.4018 0.0438 0.0248 0.046 Uiso 1 1 calc R . .
C24 C 1.2798(12) -0.0486(8) 0.0150(7) 0.041(3) Uani 1 1 d . . .
H24A H 1.3047 -0.0745 0.0601 0.049 Uiso 1 1 calc R . .
C25 C 1.0939(12) -0.1376(8) -0.0407(8) 0.041(3) Uani 1 1 d . . .
C26 C 0.9620(12) -0.1110(8) -0.0423(8) 0.047(3) Uani 1 1 d . . .
H26A H 0.9077 -0.1546 -0.0396 0.070 Uiso 1 1 calc R . .
H26B H 0.9326 -0.0853 -0.0891 0.070 Uiso 1 1 calc R . .
H26C H 0.9619 -0.0761 0.0009 0.070 Uiso 1 1 calc R . .
C27 C 1.1389(16) -0.1812(9) 0.0298(8) 0.058(4) Uani 1 1 d . . .
H27A H 1.2225 -0.1980 0.0300 0.087 Uiso 1 1 calc R . .
H27B H 1.0841 -0.2251 0.0302 0.087 Uiso 1 1 calc R . .
H27C H 1.1390 -0.1485 0.0746 0.087 Uiso 1 1 calc R . .
C28 C 1.0915(17) -0.1946(9) -0.1118(9) 0.065(5) Uani 1 1 d . . .
H28A H 1.1747 -0.2123 -0.1115 0.098 Uiso 1 1 calc R . .
H28B H 1.0621 -0.1685 -0.1584 0.098 Uiso 1 1 calc R . .
H28C H 1.0363 -0.2377 -0.1091 0.098 Uiso 1 1 calc R . .
C29 C 1.4731(11) 0.0339(7) -0.1826(6) 0.031(3) Uani 1 1 d . . .
C30 C 1.4996(12) 0.1584(8) -0.1580(7) 0.039(3) Uani 1 1 d . . .
H30A H 1.4893 0.2080 -0.1393 0.047 Uiso 1 1 calc R . .
C31 C 1.5881(11) 0.1375(7) -0.1982(6) 0.032(3) Uani 1 1 d . . .
H31A H 1.6482 0.1690 -0.2133 0.038 Uiso 1 1 calc R . .
C32 C 1.6441(11) 0.0117(8) -0.2613(8) 0.040(3) Uani 1 1 d . . .
C33 C 1.7475(13) 0.0633(9) -0.2815(9) 0.054(4) Uani 1 1 d . . .
H33A H 1.8037 0.0811 -0.2351 0.081 Uiso 1 1 calc R . .
H33B H 1.7105 0.1066 -0.3084 0.081 Uiso 1 1 calc R . .
H33C H 1.7932 0.0346 -0.3136 0.081 Uiso 1 1 calc R . .
C34 C 1.7044(14) -0.0565(8) -0.2164(9) 0.051(4) Uani 1 1 d . . .
H34A H 1.6399 -0.0885 -0.2027 0.077 Uiso 1 1 calc R . .
H34B H 1.7608 -0.0375 -0.1706 0.077 Uiso 1 1 calc R . .
H34C H 1.7500 -0.0860 -0.2479 0.077 Uiso 1 1 calc R . .
C35 C 1.5581(13) -0.0154(8) -0.3338(8) 0.049(3) Uani 1 1 d . . .
H35A H 1.4934 -0.0485 -0.3219 0.073 Uiso 1 1 calc R . .
H35B H 1.6047 -0.0431 -0.3660 0.073 Uiso 1 1 calc R . .
H35C H 1.5207 0.0281 -0.3602 0.073 Uiso 1 1 calc R . .
C36 C 1.1708(10) 0.1435(6) -0.2506(6) 0.027(2) Uani 1 1 d . . .
C37 C 1.1224(13) 0.1942(8) -0.1452(7) 0.046(3) Uani 1 1 d . . .
H37A H 1.1214 0.2060 -0.0938 0.055 Uiso 1 1 calc R . .
C38 C 1.0463(13) 0.2221(7) -0.2054(8) 0.043(3) Uani 1 1 d . . .
H38A H 0.9833 0.2570 -0.2031 0.052 Uiso 1 1 calc R . .
C39 C 1.0209(12) 0.2165(7) -0.3519(7) 0.036(3) Uani 1 1 d . . .
C40 C 0.9183(15) 0.2725(9) -0.3454(8) 0.055(4) Uani 1 1 d . . .
H40A H 0.8818 0.2894 -0.3955 0.083 Uiso 1 1 calc R . .
H40B H 0.9533 0.3160 -0.3129 0.083 Uiso 1 1 calc R . .
H40C H 0.8546 0.2476 -0.3236 0.083 Uiso 1 1 calc R . .
C41 C 0.9638(13) 0.1472(8) -0.4016(8) 0.045(3) Uani 1 1 d . . .
H41A H 1.0285 0.1118 -0.4068 0.068 Uiso 1 1 calc R . .
H41B H 0.9245 0.1634 -0.4515 0.068 Uiso 1 1 calc R . .
H41C H 0.9022 0.1223 -0.3781 0.068 Uiso 1 1 calc R . .
C42 C 1.1263(15) 0.2561(8) -0.3845(9) 0.054(4) Uani 1 1 d . . .
H42A H 1.1900 0.2197 -0.3891 0.082 Uiso 1 1 calc R . .
H42B H 1.1625 0.2983 -0.3506 0.082 Uiso 1 1 calc R . .
H42C H 1.0921 0.2748 -0.4343 0.082 Uiso 1 1 calc R . .
C43 C 1.0028(13) -0.1421(7) -0.3740(8) 0.042(3) Uani 1 1 d . . .
H43A H 0.9751 -0.1851 -0.4101 0.050 Uiso 1 1 calc R . .
H43B H 0.9811 -0.1541 -0.3252 0.050 Uiso 1 1 calc R . .
C44 C 0.9350(12) -0.0684(8) -0.4045(9) 0.048(3) Uani 1 1 d . . .
H44A H 0.8458 -0.0766 -0.4109 0.073 Uiso 1 1 calc R . .
H44B H 0.9557 -0.0570 -0.4531 0.073 Uiso 1 1 calc R . .
H44C H 0.9616 -0.0260 -0.3684 0.073 Uiso 1 1 calc R . .
Cl1 Cl 1.2600(7) 0.6309(3) 0.1944(3) 0.098(2) Uani 1 1 d . . .
O11 O 1.1214(18) 0.6003(13) 0.1999(13) 0.157(8) Uani 1 1 d . . .
O12 O 1.290(3) 0.5911(17) 0.1362(11) 0.232(16) Uani 1 1 d . . .
O13 O 1.2377(14) 0.7071(7) 0.1887(10) 0.106(5) Uani 1 1 d . . .
O14 O 1.3359(15) 0.6126(8) 0.2660(8) 0.098(5) Uani 1 1 d . . .

loop_
_atom_site_aniso_label
_atom_site_aniso_U_11
_atom_site_aniso_U_22
_atom_site_aniso_U_33
_atom_site_aniso_U_23
_atom_site_aniso_U_13
_atom_site_aniso_U_12
Zn1 0.0400(8) 0.0303(8) 0.0314(8) 0.0002(6) 0.0077(6) 0.0045(6)
Zn2 0.0295(7) 0.0317(7) 0.0275(7) 0.0014(6) 0.0056(6) 0.0003(6)
S1 0.054(2) 0.0393(18) 0.0340(17) 0.0042(14) 0.0149(15) 0.0104(15)
S2 0.0451(18) 0.0292(15) 0.0303(15) 0.0026(12) 0.0091(14) -0.0038(13)
S3 0.0381(17) 0.0385(17) 0.0382(17) -0.0015(14) 0.0095(14) 0.0008(13)
S4 0.0280(15) 0.0488(19) 0.0299(15) 0.0049(13) 0.0048(12) 0.0008(13)
S5 0.0318(16) 0.0337(16) 0.0349(16) 0.0076(13) 0.0065(13) 0.0020(12)
S6 0.0349(16) 0.0332(16) 0.0294(15) 0.0049(12) 0.0126(13) 0.0077(12)
S7 0.0336(16) 0.0284(15) 0.0368(16) -0.0006(12) 0.0056(13) 0.0002(12)
N1 0.031(6) 0.036(6) 0.051(7) 0.007(5) 0.006(5) 0.011(4)
N2 0.067(8) 0.058(8) 0.036(6) 0.007(6) 0.008(6) 0.015(6)
N3 0.049(7) 0.035(6) 0.038(6) 0.006(5) 0.004(5) -0.002(5)
N4 0.059(7) 0.036(6) 0.038(6) 0.011(5) 0.016(5) -0.004(5)
N5 0.045(6) 0.042(6) 0.038(6) 0.006(5) 0.014(5) 0.005(5)
N6 0.048(6) 0.033(6) 0.032(5) 0.004(4) 0.014(5) -0.007(5)
B1 0.072(12) 0.029(8) 0.051(10) 0.008(7) 0.027(9) 0.012(7)
C1 0.044(8) 0.048(8) 0.031(7) 0.010(6) 0.013(6) 0.021(6)
C2 0.084(12) 0.059(10) 0.066(11) 0.022(9) 0.016(9) 0.042(9)
C3 0.079(12) 0.072(11) 0.051(10) -0.002(8) -0.023(9) 0.032(10)
C4 0.096(13) 0.069(11) 0.023(7) 0.010(7) -0.003(8) 0.025(10)
C5 0.15(2) 0.080(14) 0.068(12) -0.004(11) -0.046(13) 0.026(14)
C6 0.15(2) 0.070(12) 0.047(10) 0.014(9) 0.009(12) 0.007(13)
C7 0.099(15) 0.065(11) 0.061(11) -0.029(9) -0.028(10) 0.001(10)
C8 0.042(7) 0.037(7) 0.022(6) 0.008(5) 0.014(5) 0.006(5)
C9 0.065(10) 0.036(8) 0.056(9) 0.015(7) 0.013(8) -0.004(7)
C10 0.047(9) 0.042(8) 0.064(10) 0.011(7) 0.014(7) -0.007(6)
C11 0.072(10) 0.025(7) 0.060(9) 0.003(6) 0.029(8) -0.014(6)
C12 0.084(12) 0.048(9) 0.086(12) -0.010(8) 0.047(10) 0.014(8)
C13 0.078(11) 0.058(10) 0.053(9) 0.000(8) 0.022(8) -0.027(8)
C14 0.053(9) 0.046(8) 0.063(10) 0.006(7) 0.016(8) -0.006(7)
C15 0.037(7) 0.031(7) 0.055(8) -0.009(6) 0.014(6) 0.010(5)
C16 0.045(8) 0.043(8) 0.045(8) -0.008(6) 0.005(6) 0.002(6)
C17 0.052(8) 0.058(9) 0.035(7) 0.003(7) 0.017(6) -0.001(7)
C18 0.041(8) 0.040(7) 0.051(8) 0.006(6) 0.005(6) -0.009(6)
C19 0.036(7) 0.060(9) 0.059(9) 0.021(7) 0.019(7) 0.012(6)
C20 0.038(8) 0.077(11) 0.041(8) -0.001(7) 0.005(6) -0.012(7)
C21 0.039(8) 0.086(11) 0.035(7) 0.012(7) 0.011(6) -0.010(7)
B2 0.044(8) 0.026(7) 0.026(7) -0.001(5) -0.003(6) -0.003(6)
N7 0.033(6) 0.050(6) 0.021(5) 0.013(4) -0.001(4) 0.008(5)
N8 0.033(6) 0.055(7) 0.032(5) 0.016(5) 0.018(5) 0.010(5)
N9 0.031(5) 0.034(5) 0.031(5) 0.007(4) 0.002(4) 0.003(4)
N10 0.031(5) 0.032(5) 0.034(5) 0.012(4) -0.003(4) 0.004(4)
N11 0.042(6) 0.031(5) 0.027(5) -0.008(4) 0.006(4) 0.007(4)
N12 0.034(5) 0.028(5) 0.038(6) 0.009(4) 0.006(5) 0.009(4)
C22 0.038(7) 0.039(7) 0.016(5) 0.003(5) 0.001(5) 0.003(5)
C23 0.031(7) 0.069(9) 0.012(5) 0.009(6) -0.005(5) 0.006(6)
C24 0.045(8) 0.058(9) 0.024(6) 0.014(6) 0.011(6) 0.022(6)
C25 0.032(7) 0.048(8) 0.049(8) 0.013(6) 0.023(6) 0.006(6)
C26 0.030(7) 0.059(9) 0.055(9) 0.015(7) 0.016(6) -0.001(6)
C27 0.077(11) 0.059(10) 0.042(8) 0.016(7) 0.018(8) 0.009(8)
C28 0.088(12) 0.059(10) 0.065(10) 0.004(8) 0.055(10) -0.007(9)
C29 0.027(6) 0.044(7) 0.023(6) 0.007(5) 0.004(5) -0.002(5)
C30 0.034(7) 0.045(7) 0.036(7) 0.000(6) 0.006(6) -0.008(6)
C31 0.035(7) 0.032(6) 0.027(6) -0.003(5) 0.005(5) -0.011(5)
C32 0.027(6) 0.050(8) 0.047(8) -0.001(6) 0.016(6) 0.004(6)
C33 0.042(8) 0.067(10) 0.058(9) 0.000(8) 0.023(7) -0.008(7)
C34 0.048(8) 0.056(9) 0.056(9) 0.003(7) 0.023(7) 0.022(7)
C35 0.043(8) 0.057(9) 0.046(8) 0.003(7) 0.007(7) 0.014(7)
C36 0.028(6) 0.025(6) 0.031(6) 0.008(5) 0.010(5) 0.007(4)
C37 0.053(9) 0.055(9) 0.029(7) 0.003(6) 0.005(6) 0.012(7)
C38 0.050(8) 0.041(7) 0.047(8) 0.006(6) 0.026(7) 0.024(6)
C39 0.037(7) 0.046(7) 0.028(6) 0.010(5) 0.013(5) 0.008(6)
C40 0.069(10) 0.057(9) 0.034(7) 0.014(7) -0.005(7) 0.023(8)
C41 0.044(8) 0.056(9) 0.038(7) 0.009(6) 0.014(6) -0.006(6)
C42 0.075(10) 0.035(7) 0.058(9) 0.017(7) 0.022(8) 0.004(7)
C43 0.052(8) 0.029(7) 0.044(7) -0.013(6) 0.010(6) -0.013(6)
C44 0.034(7) 0.051(8) 0.058(9) -0.002(7) 0.002(7) 0.011(6)
Cl1 0.175(6) 0.057(3) 0.066(3) 0.008(2) 0.026(3) 0.050(3)
O11 0.100(13) 0.19(2) 0.173(19) -0.004(16) 0.023(13) -0.035(13)
O12 0.33(3) 0.31(3) 0.091(13) 0.046(17) 0.082(17) 0.25(3)
O13 0.096(10) 0.053(8) 0.175(15) 0.043(9) 0.035(10) 0.015(7)
O14 0.130(13) 0.083(9) 0.073(9) 0.012(7) -0.001(9) 0.017(9)

loop_
_atom_type_symbol
_atom_type_description
_atom_type_scat_dispersion_real
_atom_type_scat_dispersion_imag
_atom_type_scat_source
C C 0.0033 0.0016 'International Tables Vol C Tables 4.2.6.8 and 6.1.1.4'
H H 0.0000 0.0000 'International Tables Vol C Tables 4.2.6.8 and 6.1.1.4'
B B 0.0013 0.0007 'International Tables Vol C Tables 4.2.6.8 and 6.1.1.4'
N N 0.0061 0.0033 'International Tables Vol C Tables 4.2.6.8 and 6.1.1.4'
S S 0.1246 0.1234 'International Tables Vol C Tables 4.2.6.8 and 6.1.1.4'
Zn Zn 0.2839 1.4301 'International Tables Vol C Tables 4.2.6.8 and 6.1.1.4'
Cl Cl 0.1484 0.1585 'International Tables Vol C Tables 4.2.6.8 and 6.1.1.4'
O O 0.0106 0.0060 'International Tables Vol C Tables 4.2.6.8 and 6.1.1.4'

loop_
_geom_angle_atom_site_label_1
_geom_angle_atom_site_label_2
_geom_angle_atom_site_label_3
_geom_angle
_geom_angle_site_symmetry_1
_geom_angle_site_symmetry_3
_geom_angle_publ_flag
S1 Zn1 S7 127.10(13) . . y
S1 Zn1 S3 103.96(13) . . y
S7 Zn1 S3 109.37(12) . . y
S1 Zn1 S2 104.10(13) . . y
S7 Zn1 S2 100.39(12) . . y
S3 Zn1 S2 111.54(12) . . y
S7 Zn2 S5 108.41(12) . . y
S7 Zn2 S6 111.36(12) . . y
S5 Zn2 S6 106.28(11) . . y
S7 Zn2 S4 115.09(12) . . y
S5 Zn2 S4 109.06(12) . . y
S6 Zn2 S4 106.28(12) . . y
C1 S1 Zn1 100.7(3) . . y
C8 S2 Zn1 98.7(4) . . y
C15 S3 Zn1 93.0(4) . . y
C22 S4 Zn2 95.2(4) . . y
C29 S5 Zn2 95.2(4) . . y
C36 S6 Zn2 99.2(4) . . y
C43 S7 Zn2 103.2(4) . . y
C43 S7 Zn1 106.5(4) . . y
Zn2 S7 Zn1 116.45(14) . . y
C1 N1 C2 106.9(9) . . y
C1 N1 B1 133.7(9) . . y
C2 N1 B1 119.0(9) . . y
C1 N2 C3 107.4(11) . . y
C1 N2 C4 127.8(12) . . y
C3 N2 C4 124.7(12) . . y
C8 N3 C9 107.1(11) . . y
C8 N3 B1 133.6(9) . . y
C9 N3 B1 119.1(10) . . y
C8 N4 C10 107.3(11) . . y
C8 N4 C11 127.8(10) . . y
C10 N4 C11 124.9(11) . . y
C15 N5 C16 107.9(11) . . y
C15 N5 B1 133.7(10) . . y
C16 N5 B1 118.0(10) . . y
C17 N6 C15 107.2(10) . . y
C17 N6 C18 126.0(11) . . y
C15 N6 C18 126.7(11) . . y
N1 B1 N5 113.6(8) . . y
N1 B1 N3 111.1(7) . . y
N5 B1 N3 115.9(8) . . y
N2 C1 N1 109.3(9) . . y
N2 C1 S1 125.3(8) . . y
N1 C1 S1 125.3(7) . . y
C3 C2 N1 109.6(10) . . y
C2 C3 N2 106.6(12) . . y
C6 C4 N2 110.8(15) . . y
C6 C4 C7 115.8(16) . . y
N2 C4 C7 108.9(12) . . y
C6 C4 C5 108.9(15) . . y
N2 C4 C5 108.0(14) . . y
C7 C4 C5 104.1(15) . . y
N4 C8 N3 108.0(10) . . y
N4 C8 S2 128.2(9) . . y
N3 C8 S2 123.8(9) . . y
C10 C9 N3 108.3(13) . . y
C9 C10 N4 109.2(13) . . y
C13 C11 N4 109.8(12) . . y
C13 C11 C12 108.0(13) . . y
N4 C11 C12 108.5(13) . . y
C13 C11 C14 109.1(12) . . y
N4 C11 C14 108.2(11) . . y
C12 C11 C14 113.3(13) . . y
N5 C15 N6 108.2(11) . . y
N5 C15 S3 126.2(11) . . y
N6 C15 S3 125.5(10) . . y
C17 C16 N5 106.9(12) . . y
C16 C17 N6 109.6(12) . . y
N6 C18 C19 109.6(11) . . y
N6 C18 C20 110.8(11) . . y
C19 C18 C20 112.3(12) . . y
N6 C18 C21 108.3(11) . . y
C19 C18 C21 109.0(12) . . y
C20 C18 C21 106.7(11) . . y
N9 B2 N7 115.2 . . y
N9 B2 N11 113.1 . . y
N7 B2 N11 113.3 . . y
C22 N7 C23 107.1(8) . . y
C22 N7 B2 134.0(5) . . y
C23 N7 B2 118.8(6) . . y
C22 N8 C24 109.0(8) . . y
C22 N8 C25 128.8(8) . . y
C24 N8 C25 122.0(8) . . y
C29 N9 C30 107.6(8) . . y
C29 N9 B2 133.3(5) . . y
C30 N9 B2 118.6(6) . . y
C29 N10 C31 109.3(8) . . y
C29 N10 C32 128.3(8) . . y
C31 N10 C32 122.1(7) . . y
C36 N11 C37 106.8(7) . . y
C36 N11 B2 132.0(5) . . y
C37 N11 B2 121.1(6) . . y
C36 N12 C38 108.2(8) . . y
C36 N12 C39 126.5(7) . . y
C38 N12 C39 124.7(8) . . y
N8 C22 N7 109.1(8) . . y
N8 C22 S4 126.2(8) . . y
N7 C22 S4 124.7(8) . . y
C24 C23 N7 107.7(10) . . y
C23 C24 N8 107.2(10) . . y
C27 C25 C26 110.3(11) . . y
C27 C25 N8 110.9(11) . . y
C26 C25 N8 110.4(10) . . y
C27 C25 C28 107.2(12) . . y
C26 C25 C28 108.5(12) . . y
N8 C25 C28 109.5(9) . . y
N10 C29 N9 108.7(9) . . y
N10 C29 S5 126.6(9) . . y
N9 C29 S5 124.7(8) . . y
C31 C30 N9 109.4(11) . . y
C30 C31 N10 105.0(10) . . y
C35 C32 N10 108.6(9) . . y
C35 C32 C33 108.7(12) . . y
N10 C32 C33 109.5(10) . . y
C35 C32 C34 111.1(12) . . y
N10 C32 C34 109.7(10) . . y
C33 C32 C34 109.2(11) . . y
N12 C36 N11 108.0(8) . . y
N12 C36 S6 126.8(8) . . y
N11 C36 S6 125.2(7) . . y
C38 C37 N11 108.2(11) . . y
C37 C38 N12 108.8(10) . . y
C40 C39 C41 109.0(11) . . y
C40 C39 N12 107.3(9) . . y
C41 C39 N12 109.4(9) . . y
C40 C39 C42 110.4(11) . . y
C41 C39 C42 111.8(11) . . y
N12 C39 C42 108.8(10) . . y
C44 C43 S7 110.3(9) . . y
O12 Cl1 O13 120.1(14) . . y
O12 Cl1 O14 112.1(11) . . y
O13 Cl1 O14 113.3(10) . . y
O12 Cl1 O11 105.6(19) . . y
O13 Cl1 O11 99.0(11) . . y
O14 Cl1 O11 104.2(11) . . y

loop_
_geom_bond_atom_site_label_1
_geom_bond_atom_site_label_2
_geom_bond_distance
_geom_bond_site_symmetry_2
_geom_bond_publ_flag
Zn1 S1 2.331(4) . y
Zn1 S7 2.332(3) . y
Zn1 S3 2.351(4) . y
Zn1 S2 2.367(3) . y
Zn2 S7 2.318(3) . y
Zn2 S5 2.343(3) . y
Zn2 S6 2.347(3) . y
Zn2 S4 2.348(3) . y
S1 C1 1.739(9) . y
S2 C8 1.738(12) . y
S3 C15 1.718(13) . y
S4 C22 1.736(11) . y
S5 C29 1.738(12) . y
S6 C36 1.749(11) . y
S7 C43 1.831(14) . y
N1 C1 1.353(13) . y
N1 C2 1.372(13) . y
N1 B1 1.544(14) . y
N2 C1 1.332(15) . y
N2 C3 1.41(2) . y
N2 C4 1.502(19) . y
N3 C8 1.361(15) . y
N3 C9 1.374(16) . y
N3 B1 1.569(14) . y
N4 C8 1.348(15) . y
N4 C10 1.366(17) . y
N4 C11 1.51(2) . y
N5 C15 1.334(16) . y
N5 C16 1.432(16) . y
N5 B1 1.555(13) . y
N6 C17 1.374(17) . y
N6 C15 1.398(16) . y
N6 C18 1.468(16) . y
C2 C3 1.325(18) . y
C4 C6 1.50(3) . y
C4 C7 1.52(2) . y
C4 C5 1.59(3) . y
C9 C10 1.31(2) . y
C11 C13 1.503(18) . y
C11 C12 1.52(2) . y
C11 C14 1.53(2) . y
C16 C17 1.335(19) . y
C18 C19 1.504(19) . y
C18 C20 1.552(18) . y
C18 C21 1.569(19) . y
B2 N9 1.5165 . y
B2 N7 1.5423 . y
B2 N11 1.5652 . y
N7 C22 1.352(12) . y
N7 C23 1.410(11) . y
N8 C22 1.337(12) . y
N8 C24 1.386(14) . y
N8 C25 1.513(13) . y
N9 C29 1.353(13) . y
N9 C30 1.370(13) . y
N10 C29 1.326(12) . y
N10 C31 1.407(12) . y
N10 C32 1.521(13) . y
N11 C36 1.370(11) . y
N11 C37 1.372(14) . y
N12 C36 1.342(11) . y
N12 C38 1.353(13) . y
N12 C39 1.535(12) . y
C23 C24 1.352(18) . y
C25 C27 1.492(18) . y
C25 C26 1.511(17) . y
C25 C28 1.57(2) . y
C30 C31 1.354(17) . y
C32 C35 1.488(19) . y
C32 C33 1.529(18) . y
C32 C34 1.539(19) . y
C37 C38 1.330(18) . y
C39 C40 1.515(18) . y
C39 C41 1.516(19) . y
C39 C42 1.543(18) . y
C43 C44 1.554(18) . y
Cl1 O12 1.320(18) . y
Cl1 O13 1.358(13) . y
Cl1 O14 1.423(14) . y
Cl1 O11 1.609(19) . y

loop_
_cod_changelog_entry_id
_cod_changelog_entry_author
_cod_changelog_entry_date
_cod_changelog_entry_text
1 'Vaitkus, Antanas' 2024-11-15T14:40:08+02:00
;
 Removed multiple data items that had the 'Y' placeholder value.
;
